data_4003429
loop_
_publ_author_name
'Han, Zhongxia'
'Picone, A. Lorena'
'Slawin, Alexandra M.Z.'
'Seymour, Valerie R.'
'Ashbrook, Sharon E.'
'Zhou, Wuzong'
'Thompson, Stephen P.'
'Parker, Julia E.'
'Wright, Paul A.'

_publ_section_title
;
 Novel Large-Pore Aluminophosphate Molecular Sieve STA-15 Prepared Using
 the Tetrapropylammonium Cation As a Structure Directing Agent
;
_journal_issue 2
_journal_name_full 'Chemistry of Materials'
_journal_page_first 338
_journal_paper_doi 10.1021/cm902528y
_journal_volume 22
_journal_year 2010
_chemical_formula_sum 'Al O4 P'
_chemical_formula_weight 121.95
_space_group_IT_number 45
_space_group_name_Hall 'I 2 -2c'
_space_group_name_H-M_alt 'I b a 2'
_symmetry_cell_setting orthorhombic
_symmetry_space_group_name_H-M 'I b a 2'
_audit_creation_date 2009-09-22T16:22
_audit_creation_method 'from EXP file using GSAS2CIF'
_audit_update_record ' 2009-09-22T16:22  Initial CIF as created by GSAS2CIF'
_cell_angle_alpha 90.0
_cell_angle_beta 90.0
_cell_angle_gamma 90.0
_cell_formula_units_Z 32
_cell_length_a 14.79668(13)
_cell_length_b 27.52480(26)
_cell_length_c 8.32555(4)
_cell_measurement_temperature 100(2)
_cell_volume 3390.79(5)
_computing_structure_refinement GSAS
_diffrn_radiation_polarisn_ratio 0.93
_diffrn_radiation_probe x-ray
_diffrn_radiation_type synchrotron
_diffrn_radiation_wavelength 0.827267
_exptl_absorpt_correction_T_max 1.00000
_exptl_absorpt_correction_T_min 1.00000
_exptl_absorpt_process_details
;   GSAS Absorption/surface roughness correction: function number 0
 No correction is applied.
;
_pd_block_id 2009-09-22T16:22|STA15-CAL2209|calcined2|stoe
_pd_calc_method 'Rietveld Refinement'
_pd_char_colour white
_pd_instr_location ' ?'
_pd_meas_2theta_range_inc 0.001
_pd_meas_2theta_range_max 60.0
_pd_meas_2theta_range_min 1.836
_pd_meas_number_of_points 58165
_pd_phase_name 'from C:/gsas/MyWork/May-June 2009/LP-77 calcined/sta-15 calcined.c'
_pd_proc_2theta_range_inc 0.001
_pd_proc_2theta_range_max 59.99907
_pd_proc_2theta_range_min 1.835065
_pd_proc_info_datetime 2009-09-22T16:22:18
_pd_proc_info_excluded_regions ' ?'
_pd_proc_ls_background_function
;   GSAS Background function number 7 with 36 terms.
 Linear interpolation
      1:    142.952     2:    127.382     3:    113.172     4:    112.220    
      5:    105.736     6:    104.644     7:    111.666     8:    134.043    
      9:    166.656    10:    176.713    11:    173.441    12:    139.262    
     13:    115.044    14:    121.468    15:    100.569    16:    81.8170    
     17:    74.9580    18:    67.6511    19:    67.1813    20:    65.7211    
     21:    60.1673    22:    54.7300    23:    62.2481    24:    59.6654    
     25:    57.1434    26:    66.7788    27:    57.3455    28:    55.3922    
     29:    58.1678    30:    53.4896    31:    56.5893    32:    65.6101    
     33:    61.5503    34:    60.8520    35:    63.3301    36:    57.9268    
;
_pd_proc_ls_peak_cutoff 0.00100
_pd_proc_ls_pref_orient_corr
;   March-Dollase
 AXIS  1 Ratio=   1.01721  h= 0.000  k= 0.000  l= 1.000
 Prefered orientation correction range: Min=   0.95011, Max=   1.02592
;
_pd_proc_ls_profile_function
;
 CW Profile function number 2 with  18 terms
 Profile coefficients for Simpson's rule integration of pseudovoigt function
 C.J. Howard (1982). J. Appl. Cryst.,15,615-620.
 P. Thompson, D.E. Cox & J.B. Hastings (1987). J. Appl. Cryst.,20,79-83.
 #1(GU)   =   51.514 #2(GV)   =   -5.682 #3(GW)   =    0.082
 #4(LX)   =    1.097 #5(LY)   =   12.590 #6(trns) =    0.000
 #7(asym) =   0.2685 #8(shft) =   0.0000 #9(GP)   =    0.000
 #10(stec)=    -4.23 #11(ptec)=    -1.10 #12(sfec)=     0.00
 #13(L11) =    0.000 #14(L22) =    0.000 #15(L33) =    0.000
 #16(L12) =    0.000 #17(L13) =    0.000 #18(L23) =    0.001
 Peak tails are ignored  where the intensity is below 0.0010 times the peak
   Aniso. broadening axis   0.0   0.0   1.0
;
_pd_proc_ls_prof_R_factor 0.0761
_pd_proc_ls_prof_wR_expected 0.0641
_pd_proc_ls_prof_wR_factor 0.0996
_pd_proc_number_of_points 58165
_pd_spec_mounting ' ?'
_refine_ls_goodness_of_fit_all 1.66
_refine_ls_matrix_type full
_refine_ls_number_parameters 79
_refine_ls_number_restraints 80
_refine_ls_R_Fsqd_factor 0.17188
_refine_ls_shift/su_max 0.05
_refine_ls_shift/su_mean 0.00
_reflns_d_resolution_high 1.339
_reflns_d_resolution_low 13.762
_reflns_limit_h_max 11
_reflns_limit_h_min 0
_reflns_limit_k_max 21
_reflns_limit_k_min 0
_reflns_limit_l_max 6
_reflns_limit_l_min 0
_reflns_number_total 416
_cod_data_source_file cm902528y_si_003.cif
_cod_data_source_block STA15-CAL2209_publ
_cod_depositor_comments
;
The following automatic conversions were performed:

data item '_geom_angle_publ_flag' value 'N' was changed to 'n' in
accordance with the
/home/saulius/struct/COD-crude-data/automatic-downloads/DataCite-retrospective/ACS/depositions/lib/dictionaries/cif_core.dic
dictionary named 'cif_core.dic' version 2.4.2 last updated on
2011-04-26 (64 times).

data item '_geom_bond_publ_flag' value 'N' was changed to 'n' in
accordance with the
/home/saulius/struct/COD-crude-data/automatic-downloads/DataCite-retrospective/ACS/depositions/lib/dictionaries/cif_core.dic
dictionary named 'cif_core.dic' version 2.4.2 last updated on
2011-04-26 (72 times).

Automatic conversion script
Id: cif_fix_values 6909 2019-04-08 15:41:33Z antanas 
;
_cod_original_cell_volume 3390.79(6)
_cod_database_code 4003429
_gsas_exptl_extinct_corr_t_min 1.00000
_gsas_exptl_extinct_corr_t_max 1.00000

loop_
_symmetry_equiv_pos_site_id
_symmetry_equiv_pos_as_xyz
1 +x,+y,+z
2 -x+1/2,+y+1/2,+z
3 +x+1/2,-y+1/2,+z
4 -x,-y,+z
101 +x+1/2,+y+1/2,+z+1/2
102 -x,+y,+z+1/2
103 +x,-y,+z+1/2
104 -x+1/2,-y+1/2,+z+1/2

loop_
_atom_site_type_symbol
_atom_site_label
_atom_site_fract_x
_atom_site_fract_y
_atom_site_fract_z
_atom_site_occupancy
_atom_site_thermal_displace_type
_atom_site_U_iso_or_equiv
_atom_site_symmetry_multiplicity
P P1 0.9002(4) 0.78073(17) 0.0402(6) 1.0 Uiso 0.0397(4) 8
P P2 0.9042(4) 0.67099(17) 0.5395(7) 1.0 Uiso 0.0397(4) 8
P P3 0.72012(34) 0.63869(17) 0.0269(6) 1.0 Uiso 0.0397(4) 8
P P4 0.39902(35) 0.55398(18) 0.0255(7) 1.0 Uiso 0.0397(4) 8
Al Al1 0.9066(5) 0.77840(18) 0.6651(6) 1.0 Uiso 0.0397(4) 8
Al Al2 0.8975(4) 0.67410(19) 0.1578(7) 1.0 Uiso 0.0397(4) 8
Al Al3 0.5933(4) 0.55535(19) 0.1480(7) 1.0 Uiso 0.0397(4) 8
Al Al4 0.2738(4) 0.63540(19) 0.1531(5) 1.0 Uiso 0.0397(4) 8
O O1 0.8720(6) 0.73304(18) 0.1146(9) 1.0 Uiso 0.0397(4) 8
O O2 0.9897(5) 0.79915(23) 0.1047(12) 1.0 Uiso 0.0397(4) 8
O O3 0.8264(6) 0.81868(26) 0.0503(8) 1.0 Uiso 0.0397(4) 8
O O4 0.9128(4) 0.76963(23) 0.8661(6) 1.0 Uiso 0.0397(4) 8
O O5 0.8818(7) 0.72168(19) 0.5942(9) 1.0 Uiso 0.0397(4) 8
O O6 0.8382(4) 0.63267(24) 0.5985(9) 1.0 Uiso 0.0397(4) 8
O O7 0.8985(5) 0.67201(24) 0.3606(6) 1.0 Uiso 0.0397(4) 8
O O8 1.0003(4) 0.65623(24) 0.0855(11) 1.0 Uiso 0.0397(4) 8
O O9 0.8173(4) 0.63442(25) 0.0878(9) 1.0 Uiso 0.0397(4) 8
O O10 0.6749(6) 0.68096(27) 0.1132(9) 1.0 Uiso 0.0397(4) 8
O O11 0.7171(5) 0.64889(21) 0.8503(5) 1.0 Uiso 0.0397(4) 8
O O12 0.6742(5) 0.59128(26) 0.0613(9) 1.0 Uiso 0.0397(4) 8
O O13 0.4876(4) 0.57463(24) 0.0917(12) 1.0 Uiso 0.0397(4) 8
O O14 0.3893(5) 0.50163(19) 0.0759(10) 1.0 Uiso 0.0397(4) 8
O O15 0.3211(5) 0.58132(26) 0.1048(9) 1.0 Uiso 0.0397(4) 8
O O16 0.3912(4) 0.55603(23) 0.8481(7) 1.0 Uiso 0.0397(4) 8

loop_
_atom_type_symbol
_atom_type_number_in_cell
_atom_type_scat_dispersion_real
_atom_type_scat_dispersion_imag
_atom_type_scat_Cromer_Mann_a1
_atom_type_scat_Cromer_Mann_a2
_atom_type_scat_Cromer_Mann_a3
_atom_type_scat_Cromer_Mann_a4
_atom_type_scat_Cromer_Mann_b1
_atom_type_scat_Cromer_Mann_b2
_atom_type_scat_Cromer_Mann_b3
_atom_type_scat_Cromer_Mann_b4
_atom_type_scat_Cromer_Mann_c
_atom_type_scat_source
P 32.0 0.000 0.000 6.43450 1.90670 4.17910 27.1570 1.78000 0.52600 1.49080 68.1645 1.11490 International_Tables_Vol_C
Al 32.0 0.000 0.000 6.42020 3.03870 1.90020 0.74260 1.59360 31.5472 1.96460 85.0886 1.11510 International_Tables_Vol_C
O 128.0 0.000 0.000 3.04850 13.2771 2.28680 5.70110 1.54630 0.32390 0.86700 32.9089 0.25080 International_Tables_Vol_C

loop_
_geom_angle_atom_site_label_1
_geom_angle_atom_site_label_2
_geom_angle_atom_site_label_3
_geom_angle
_geom_angle_site_symmetry_1
_geom_angle_site_symmetry_3
_geom_angle_publ_flag
O1 P1 O2 112.7(4) 1_555 1_555 n
O1 P1 O3 112.2(4) 1_555 1_555 n
O1 P1 O4 104.8(4) 1_555 1_554 n
O2 P1 O3 112.3(4) 1_555 1_555 n
O2 P1 O4 107.6(4) 1_555 1_554 n
O3 P1 O4 106.6(4) 1_555 1_554 n
O5 P2 O6 113.9(4) 1_555 1_555 n
O5 P2 O7 105.8(4) 1_555 1_555 n
O5 P2 O8 112.1(4) 1_555 102_645 n
O6 P2 O7 107.5(4) 1_555 1_555 n
O6 P2 O8 109.3(4) 1_555 102_645 n
O7 P2 O8 108.0(4) 1_555 102_645 n
O9 P3 O10 108.4(4) 1_555 1_555 n
O9 P3 O11 111.6(4) 1_555 1_554 n
O9 P3 O12 107.2(4) 1_555 1_555 n
O10 P3 O11 107.9(4) 1_555 1_554 n
O10 P3 O12 112.1(4) 1_555 1_555 n
O11 P3 O12 109.7(4) 1_554 1_555 n
O13 P4 O14 109.6(4) 1_555 1_555 n
O13 P4 O15 107.9(4) 1_555 1_555 n
O13 P4 O16 114.3(5) 1_555 1_554 n
O14 P4 O15 106.2(4) 1_555 1_555 n
O14 P4 O16 107.8(4) 1_555 1_554 n
O15 P4 O16 110.7(4) 1_555 1_554 n
O2 Al1 O4 106.8(4) 102_645 1_555 n
O2 Al1 O5 113.3(4) 102_645 1_555 n
O2 Al1 O10 110.0(4) 102_645 104_665 n
O4 Al1 O5 102.9(4) 1_555 1_555 n
O4 Al1 O10 112.5(4) 1_555 104_665 n
O5 Al1 O10 111.2(4) 1_555 104_665 n
O1 Al2 O7 104.2(4) 1_555 1_555 n
O1 Al2 O8 113.4(4) 1_555 1_555 n
O1 Al2 O9 112.4(4) 1_555 1_555 n
O7 Al2 O8 109.6(4) 1_555 1_555 n
O7 Al2 O9 108.9(4) 1_555 1_555 n
O8 Al2 O9 108.23(34) 1_555 1_555 n
O12 Al3 O13 110.1(4) 1_555 1_555 n
O12 Al3 O14 106.19(34) 1_555 4_665 n
O12 Al3 O16 108.4(4) 1_555 102_544 n
O13 Al3 O14 109.1(4) 1_555 4_665 n
O13 Al3 O16 113.0(4) 1_555 102_544 n
O14 Al3 O16 109.8(4) 4_665 102_544 n
O3 Al4 O6 109.8(4) 3_465 102_544 n
O3 Al4 O11 106.7(4) 3_465 102_544 n
O3 Al4 O15 110.0(4) 3_465 1_555 n
O6 Al4 O11 110.1(4) 102_544 102_544 n
O6 Al4 O15 107.26(33) 102_544 1_555 n
O11 Al4 O15 113.04(28) 102_544 1_555 n
P1 O1 Al2 148.5(5) 1_555 1_555 n
P1 O2 Al1 140.8(5) 1_555 102_644 n
P1 O3 Al4 149.9(5) 1_555 3_565 n
P1 O4 Al1 157.4(5) 1_556 1_555 n
P2 O5 Al1 154.8(6) 1_555 1_555 n
P2 O6 Al4 132.4(5) 1_555 102_545 n
P2 O7 Al2 177.2(5) 1_555 1_555 n
P2 O8 Al2 147.1(5) 102_644 1_555 n
P3 O9 Al2 135.6(5) 1_555 1_555 n
P3 O10 Al1 159.1(6) 1_555 104_664 n
P3 O11 Al4 155.6(4) 1_556 102_545 n
P3 O12 Al3 154.2(6) 1_555 1_555 n
P4 O13 Al3 139.8(5) 1_555 1_555 n
P4 O14 Al3 165.1(6) 1_555 4_665 n
P4 O15 Al4 148.0(6) 1_555 1_555 n
P4 O16 Al3 167.4(5) 1_556 102_545 n

loop_
_geom_bond_atom_site_label_1
_geom_bond_atom_site_label_2
_geom_bond_distance
_geom_bond_site_symmetry_2
_geom_bond_publ_flag
P1 Al1 3.043(5) 102_754 n
P1 O1 1.5103(33) 1_555 n
P1 O2 1.5161(32) 1_555 n
P1 O3 1.5129(33) 1_555 n
P1 O4 1.4931(33) 1_554 n
P2 Al4 2.965(6) 102_655 n
P2 O5 1.5044(32) 1_555 n
P2 O6 1.5191(33) 1_555 n
P2 O7 1.4920(32) 1_555 n
P2 O8 1.5194(33) 102_755 n
P3 Al2 3.005(6) 1_555 n
P3 O9 1.5296(33) 1_555 n
P3 O10 1.5221(33) 1_555 n
P3 O11 1.4974(32) 1_554 n
P3 O12 1.4986(33) 1_555 n
P4 Al3 3.050(5) 1_555 n
P4 O13 1.5306(32) 1_555 n
P4 O14 1.5077(31) 1_555 n
P4 O15 1.5273(33) 1_555 n
P4 O16 1.4831(32) 1_554 n
Al1 P1 3.043(5) 102_755 n
Al1 O2 1.7137(33) 102_755 n
Al1 O4 1.6931(33) 1_555 n
Al1 O5 1.7086(33) 1_555 n
Al1 O10 1.7007(33) 104_665 n
Al2 P3 3.005(6) 1_555 n
Al2 O1 1.7040(33) 1_555 n
Al2 O7 1.6893(32) 1_555 n
Al2 O8 1.7083(33) 1_555 n
Al2 O9 1.7151(33) 1_555 n
Al3 P4 3.050(5) 1_555 n
Al3 O12 1.7122(33) 1_555 n
Al3 O13 1.7175(32) 1_555 n
Al3 O14 1.6987(32) 4_665 n
Al3 O16 1.6816(32) 102_654 n
Al4 P2 2.965(6) 102_654 n
Al4 O3 1.7133(33) 3_465 n
Al4 O6 1.7198(33) 102_654 n
Al4 O11 1.6887(32) 102_654 n
Al4 O15 1.6931(33) 1_555 n
O1 P1 1.5103(33) 1_555 n
O1 Al2 1.7040(33) 1_555 n
O2 P1 1.5161(32) 1_555 n
O2 Al1 1.7137(33) 102_754 n
O3 P1 1.5129(33) 1_555 n
O3 Al4 1.7133(33) 3_565 n
O4 P1 1.4931(33) 1_556 n
O4 Al1 1.6931(33) 1_555 n
O5 P2 1.5044(32) 1_555 n
O5 Al1 1.7086(33) 1_555 n
O6 P2 1.5191(33) 1_555 n
O6 Al4 1.7198(33) 102_655 n
O7 P2 1.4920(32) 1_555 n
O7 Al2 1.6893(32) 1_555 n
O8 P2 1.5194(33) 102_754 n
O8 Al2 1.7083(33) 1_555 n
O9 P3 1.5296(33) 1_555 n
O9 Al2 1.7151(33) 1_555 n
O10 P3 1.5221(33) 1_555 n
O10 Al1 1.7007(33) 104_664 n
O11 P3 1.4974(32) 1_556 n
O11 Al4 1.6887(32) 102_655 n
O12 P3 1.4986(33) 1_555 n
O12 Al3 1.7122(33) 1_555 n
O13 P4 1.5306(32) 1_555 n
O13 Al3 1.7175(32) 1_555 n
O14 P4 1.5077(31) 1_555 n
O14 Al3 1.6987(32) 4_665 n
O15 P4 1.5273(33) 1_555 n
O15 Al4 1.6931(33) 1_555 n
O16 P4 1.4831(32) 1_556 n
O16 Al3 1.6816(32) 102_655 n
